data_4512206
loop_
_publ_author_name
'Sun, Jing-Wen'
'Zhu, Jing'
'Song, Hui-Feng'
'Li, Guang-Ming'
'Yao, Xu'
'Yan, Peng-Fei'

_publ_section_title
;
 Spontaneous Resolution of Racemic Salen-Type Ligand in the Construction
 of 3D Homochiral Lanthanide Frameworks
;
_journal_issue 11
_journal_name_full 'Crystal Growth &amp; Design'
_journal_page_first 5356
_journal_paper_doi 10.1021/cg501211f
_journal_volume 14
_journal_year 2014
_chemical_formula_moiety 'C40 H40 Cl N6 Nd O10'
_chemical_formula_sum 'C40 H40 Cl N6 Nd O10'
_chemical_formula_weight 944.47
_chemical_name_systematic
;
 ?
;
_space_group_IT_number 96
_symmetry_cell_setting tetragonal
_symmetry_space_group_name_Hall 'P 4nw 2abw'
_symmetry_space_group_name_H-M 'P 43 21 2'
_atom_sites_solution_hydrogens geom
_atom_sites_solution_primary direct
_atom_sites_solution_secondary difmap
_audit_creation_method SHELXL-97
_cell_angle_alpha 90.00
_cell_angle_beta 90.00
_cell_angle_gamma 90.00
_cell_formula_units_Z 4
_cell_length_a 18.1041(2)
_cell_length_b 18.1041(2)
_cell_length_c 16.4374(5)
_cell_measurement_temperature 293(2)
_cell_volume 5387.50(18)
_computing_cell_refinement 'RAPID-AUTO (Rigaku 1998 <i>RAPID-AUTO</i>)'
_computing_data_collection 'RAPID-AUTO (Rigaku 1998 <i>RAPID-AUTO</i>)'
_computing_data_reduction 'CrystalClear (Rigaku/MSC, 2002)'
_computing_molecular_graphics 'SHELXTL (Sheldrick, 2008)'
_computing_publication_material SHELXL-97
_computing_structure_refinement 'SHELXL-97 (Sheldrick, 2008)'
_computing_structure_solution 'SHELXS-97 (Sheldrick, 2008)'
_diffrn_ambient_temperature 293(2)
_diffrn_measured_fraction_theta_full 0.996
_diffrn_measured_fraction_theta_max 0.996
_diffrn_measurement_device_type 'Rigaku RAXIS-RAPID'
_diffrn_measurement_method '\w scan'
_diffrn_radiation_monochromator graphite
_diffrn_radiation_source 'fine-focus sealed tube'
_diffrn_radiation_type MoK\a
_diffrn_radiation_wavelength 0.71073
_diffrn_reflns_av_R_equivalents 0.0365
_diffrn_reflns_av_sigmaI/netI 0.0472
_diffrn_reflns_limit_h_max 21
_diffrn_reflns_limit_h_min -9
_diffrn_reflns_limit_k_max 21
_diffrn_reflns_limit_k_min -15
_diffrn_reflns_limit_l_max 19
_diffrn_reflns_limit_l_min -17
_diffrn_reflns_number 11940
_diffrn_reflns_theta_full 25.00
_diffrn_reflns_theta_max 25.00
_diffrn_reflns_theta_min 3.35
_exptl_absorpt_coefficient_mu 1.062
_exptl_absorpt_correction_T_max 0.853
_exptl_absorpt_correction_T_min 0.774
_exptl_absorpt_correction_type multi-scan
_exptl_absorpt_process_details 'ABSCOR (Higashi, 1995)'
_exptl_crystal_colour yellow
_exptl_crystal_density_diffrn 1.164
_exptl_crystal_density_method 'not measured'
_exptl_crystal_description block
_exptl_crystal_F_000 1916
_exptl_crystal_size_max 0.25
_exptl_crystal_size_mid 0.24
_exptl_crystal_size_min 0.15
_platon_squeeze_details ' ?'
_refine_diff_density_max 0.433
_refine_diff_density_min -0.310
_refine_diff_density_rms 0.096
_refine_ls_abs_structure_details 'Flack H D (1983), Acta Cryst. A39, 876-881'
_refine_ls_abs_structure_Flack 0.03(2)
_refine_ls_extinction_method none
_refine_ls_goodness_of_fit_ref 1.096
_refine_ls_hydrogen_treatment constr
_refine_ls_matrix_type full
_refine_ls_number_parameters 273
_refine_ls_number_reflns 4748
_refine_ls_number_restraints 12
_refine_ls_restrained_S_all 1.096
_refine_ls_R_factor_all 0.0506
_refine_ls_R_factor_gt 0.0411
_refine_ls_shift/su_max 0.000
_refine_ls_shift/su_mean 0.000
_refine_ls_structure_factor_coef Fsqd
_refine_ls_weighting_details 'calc w=1/[\s^2^(Fo^2^)+(0.0745P)^2^+0.1260P] where P=(Fo^2^+2Fc^2^)/3'
_refine_ls_weighting_scheme calc
_refine_ls_wR_factor_gt 0.1186
_refine_ls_wR_factor_ref 0.1245
_reflns_number_gt 4043
_reflns_number_total 4748
_reflns_threshold_expression >2sigma(I)
_cod_data_source_file cg501211f_si_006.cif
_cod_data_source_block zj1
_cod_depositor_comments 'Adding full bibliography for 4512206--4512208.cif.'
_cod_original_cell_volume 5387.5(2)
_cod_database_code 4512206

loop_
_symmetry_equiv_pos_as_xyz
'x, y, z'
'-x, -y, z+1/2'
'-y+1/2, x+1/2, z+3/4'
'y+1/2, -x+1/2, z+1/4'
'-x+1/2, y+1/2, -z+3/4'
'x+1/2, -y+1/2, -z+1/4'
'y, x, -z'
'-y, -x, -z+1/2'

loop_
_atom_site_label
_atom_site_type_symbol
_atom_site_fract_x
_atom_site_fract_y
_atom_site_fract_z
_atom_site_U_iso_or_equiv
_atom_site_adp_type
_atom_site_occupancy
_atom_site_symmetry_multiplicity
_atom_site_calc_flag
_atom_site_refinement_flags
C1 C 0.2061(3) 0.4084(3) 1.0454(3) 0.0408(13) Uani 1 1 d .
C2 C 0.1576(4) 0.4072(4) 1.1124(4) 0.0520(15) Uani 1 1 d .
H2 H 0.1428 0.3623 1.1347 0.062 Uiso 1 1 calc R
C3 C 0.1321(4) 0.4730(4) 1.1451(5) 0.070(2) Uani 1 1 d .
H3 H 0.0993 0.4713 1.1886 0.084 Uiso 1 1 calc R
C4 C 0.1536(5) 0.5407(5) 1.1155(5) 0.082(3) Uani 1 1 d .
H4 H 0.1358 0.5838 1.1391 0.098 Uiso 1 1 calc R
C5 C 0.2002(4) 0.5440(4) 1.0526(4) 0.066(2) Uani 1 1 d .
H5 H 0.2152 0.5900 1.0335 0.079 Uiso 1 1 calc R
C6 C 0.2275(3) 0.4792(3) 1.0141(4) 0.0428(13) Uani 1 1 d .
C7 C 0.2795(4) 0.4855(3) 0.9505(3) 0.0448(13) Uani 1 1 d .
H7 H 0.2915 0.5327 0.9325 0.054 Uiso 1 1 calc R
C8 C 0.3710(4) 0.4348(4) 0.8524(4) 0.0470(16) Uani 1 1 d .
H8 H 0.3885 0.4859 0.8493 0.056 Uiso 1 1 calc R
C9 C 0.4348(4) 0.3856(5) 0.8794(5) 0.065(2) Uani 1 1 d .
H9A H 0.4545 0.4045 0.9302 0.077 Uiso 1 1 calc R
H9B H 0.4161 0.3363 0.8897 0.077 Uiso 1 1 calc R
C10 C 0.4947(5) 0.3810(5) 0.8197(5) 0.080(3) Uani 1 1 d .
H10A H 0.5174 0.4292 0.8135 0.096 Uiso 1 1 calc R
H10B H 0.5322 0.3470 0.8392 0.096 Uiso 1 1 calc R
C11 C 0.4670(5) 0.3557(4) 0.7408(6) 0.091(3) Uani 1 1 d .
H11A H 0.4482 0.3057 0.7462 0.109 Uiso 1 1 calc R
H11B H 0.5072 0.3549 0.7019 0.109 Uiso 1 1 calc R
C12 C 0.4047(4) 0.4065(4) 0.7087(4) 0.0628(17) Uani 1 1 d .
H12A H 0.4245 0.4552 0.6974 0.075 Uiso 1 1 calc R
H12B H 0.3850 0.3865 0.6584 0.075 Uiso 1 1 calc R
C13 C 0.3434(4) 0.4123(3) 0.7716(3) 0.0489(16) Uani 1 1 d .
H13 H 0.3214 0.3631 0.7774 0.059 Uiso 1 1 calc R
C14 C 0.2233(4) 0.4395(3) 0.7119(4) 0.0513(15) Uani 1 1 d .
H14 H 0.2147 0.3889 0.7128 0.062 Uiso 1 1 calc R
C15 C 0.1669(4) 0.4841(4) 0.6765(4) 0.0528(16) Uani 1 1 d .
C16 C 0.1049(5) 0.4492(5) 0.6413(5) 0.070(2) Uani 1 1 d .
H16 H 0.1008 0.3981 0.6442 0.084 Uiso 1 1 calc R
C17 C 0.0526(4) 0.4874(5) 0.6044(5) 0.077(2) Uani 1 1 d .
H17 H 0.0133 0.4634 0.5794 0.092 Uiso 1 1 calc R
C18 C 0.0570(4) 0.5636(5) 0.6035(5) 0.065(2) Uani 1 1 d .
H18 H 0.0196 0.5907 0.5787 0.079 Uiso 1 1 calc R
C19 C 0.1153(4) 0.6000(5) 0.6382(4) 0.0603(19) Uani 1 1 d .
H19 H 0.1162 0.6513 0.6359 0.072 Uiso 1 1 calc R
C20 C 0.1732(3) 0.5638(3) 0.6768(3) 0.0406(13) Uani 1 1 d .
Cl1 Cl 0.10581(8) 0.10581(8) 1.0000 0.0554(5) Uani 1 2 d S
Nd1 Nd 0.216636(15) 0.216636(15) 1.0000 0.03500(14) Uani 1 2 d S
N1 N 0.3118(3) 0.4299(3) 0.9154(3) 0.0412(11) Uani 1 1 d .
N2 N 0.2855(3) 0.4619(2) 0.7429(3) 0.0428(10) Uani 1 1 d .
N3 N 0.2353(3) 0.2222(3) 0.8177(3) 0.0528(13) Uani 1 1 d .
O1 O 0.2323(2) 0.34849(18) 1.0137(2) 0.0407(9) Uani 1 1 d .
O2 O 0.2288(2) 0.5969(2) 0.7091(2) 0.0450(10) Uani 1 1 d .
O3 O 0.2410(3) 0.2789(2) 0.8590(2) 0.0555(11) Uani 1 1 d .
O5 O 0.2214(3) 0.1627(2) 0.8552(2) 0.0578(12) Uani 1 1 d .
O4' O 0.2648(8) 0.2252(10) 0.7430(12) 0.071(4) Uani 0.50 1 d PU
O4 O 0.2304(8) 0.2245(10) 0.7435(9) 0.065(3) Uani 0.50 1 d PU

loop_
_atom_site_aniso_label
_atom_site_aniso_U_11
_atom_site_aniso_U_22
_atom_site_aniso_U_33
_atom_site_aniso_U_23
_atom_site_aniso_U_13
_atom_site_aniso_U_12
C1 0.038(3) 0.039(3) 0.046(3) -0.005(2) 0.003(3) -0.006(3)
C2 0.051(4) 0.042(4) 0.063(4) -0.006(3) 0.012(3) 0.000(3)
C3 0.061(5) 0.059(5) 0.089(5) -0.021(4) 0.020(4) 0.002(4)
C4 0.083(6) 0.055(5) 0.106(6) -0.028(5) 0.022(5) 0.011(4)
C5 0.078(6) 0.038(4) 0.082(5) -0.008(3) 0.003(4) 0.003(4)
C6 0.041(3) 0.026(3) 0.062(4) 0.000(3) 0.006(3) 0.006(2)
C7 0.039(3) 0.038(3) 0.058(3) 0.005(3) -0.001(3) -0.004(3)
C8 0.041(4) 0.042(4) 0.057(4) 0.020(3) 0.007(3) -0.003(3)
C9 0.045(4) 0.072(5) 0.077(5) 0.035(4) 0.008(3) 0.002(4)
C10 0.059(5) 0.095(7) 0.087(5) 0.039(5) 0.021(4) 0.027(4)
C11 0.078(6) 0.063(5) 0.131(8) 0.019(6) 0.050(6) 0.034(4)
C12 0.075(5) 0.053(4) 0.061(4) 0.015(3) 0.005(4) 0.018(3)
C13 0.055(4) 0.034(3) 0.058(4) 0.010(3) 0.004(3) 0.007(3)
C14 0.058(4) 0.038(3) 0.058(3) -0.007(3) 0.005(3) -0.009(3)
C15 0.061(4) 0.049(4) 0.049(3) -0.008(3) -0.006(3) -0.007(3)
C16 0.065(5) 0.057(5) 0.088(5) 0.001(4) -0.012(4) -0.025(4)
C17 0.051(5) 0.084(6) 0.095(6) -0.016(5) -0.016(4) -0.020(4)
C18 0.049(4) 0.077(6) 0.071(5) 0.004(4) -0.008(4) -0.002(4)
C19 0.044(4) 0.065(5) 0.071(4) -0.001(4) -0.002(3) 0.000(4)
C20 0.037(3) 0.042(3) 0.043(3) -0.006(3) 0.002(3) 0.000(3)
Cl1 0.0335(6) 0.0335(6) 0.0993(16) -0.0065(9) 0.0065(9) -0.0003(8)
Nd1 0.02983(16) 0.02983(16) 0.0453(2) -0.00192(15) 0.00192(15) -0.00281(17)
N1 0.040(3) 0.037(3) 0.047(3) 0.005(2) 0.003(2) 0.000(2)
N2 0.052(3) 0.033(2) 0.043(2) 0.001(2) -0.002(3) 0.000(2)
N3 0.068(4) 0.045(3) 0.045(3) -0.009(3) 0.008(2) -0.002(3)
O1 0.050(2) 0.0223(17) 0.049(2) -0.0080(17) 0.0167(18) -0.0005(16)
O2 0.036(2) 0.038(2) 0.061(2) -0.0091(18) -0.0021(19) 0.0011(18)
O3 0.073(3) 0.038(2) 0.056(2) -0.008(2) 0.008(2) -0.002(2)
O5 0.084(3) 0.038(2) 0.052(2) -0.009(2) 0.002(2) -0.012(2)
O4' 0.084(8) 0.066(6) 0.063(6) -0.004(5) 0.009(7) -0.002(7)
O4 0.083(7) 0.074(6) 0.038(5) 0.003(5) -0.002(7) -0.002(7)

loop_
_atom_type_symbol
_atom_type_description
_atom_type_scat_dispersion_real
_atom_type_scat_dispersion_imag
_atom_type_scat_source
C C 0.0033 0.0016 'International Tables Vol C Tables 4.2.6.8 and 6.1.1.4'
H H 0.0000 0.0000 'International Tables Vol C Tables 4.2.6.8 and 6.1.1.4'
N N 0.0061 0.0033 'International Tables Vol C Tables 4.2.6.8 and 6.1.1.4'
O O 0.0106 0.0060 'International Tables Vol C Tables 4.2.6.8 and 6.1.1.4'
Nd Nd -0.1943 3.0179 'International Tables Vol C Tables 4.2.6.8 and 6.1.1.4'
Cl Cl 0.1484 0.1585 'International Tables Vol C Tables 4.2.6.8 and 6.1.1.4'

loop_
_geom_angle_atom_site_label_1
_geom_angle_atom_site_label_2
_geom_angle_atom_site_label_3
_geom_angle
_geom_angle_site_symmetry_1
_geom_angle_site_symmetry_3
O1 C1 C2 121.9(5) . .
O1 C1 C6 120.5(5) . .
C2 C1 C6 117.6(5) . .
C3 C2 C1 119.7(6) . .
C3 C2 H2 120.1 . .
C1 C2 H2 120.1 . .
C4 C3 C2 122.4(7) . .
C4 C3 H3 118.8 . .
C2 C3 H3 118.8 . .
C5 C4 C3 119.5(7) . .
C5 C4 H4 120.2 . .
C3 C4 H4 120.2 . .
C4 C5 C6 121.7(7) . .
C4 C5 H5 119.1 . .
C6 C5 H5 119.1 . .
C7 C6 C5 119.7(5) . .
C7 C6 C1 121.1(5) . .
C5 C6 C1 119.0(5) . .
N1 C7 C6 124.6(5) . .
N1 C7 H7 117.7 . .
C6 C7 H7 117.7 . .
N1 C8 C13 111.4(5) . .
N1 C8 C9 107.9(5) . .
C13 C8 C9 111.0(6) . .
N1 C8 H8 108.8 . .
C13 C8 H8 108.8 . .
C9 C8 H8 108.8 . .
C10 C9 C8 113.5(6) . .
C10 C9 H9A 108.9 . .
C8 C9 H9A 108.9 . .
C10 C9 H9B 108.9 . .
C8 C9 H9B 108.9 . .
H9A C9 H9B 107.7 . .
C11 C10 C9 110.9(8) . .
C11 C10 H10A 109.5 . .
C9 C10 H10A 109.5 . .
C11 C10 H10B 109.5 . .
C9 C10 H10B 109.5 . .
H10A C10 H10B 108.0 . .
C10 C11 C12 111.5(6) . .
C10 C11 H11A 109.3 . .
C12 C11 H11A 109.3 . .
C10 C11 H11B 109.3 . .
C12 C11 H11B 109.3 . .
H11A C11 H11B 108.0 . .
C13 C12 C11 109.9(6) . .
C13 C12 H12A 109.7 . .
C11 C12 H12A 109.7 . .
C13 C12 H12B 109.7 . .
C11 C12 H12B 109.7 . .
H12A C12 H12B 108.2 . .
N2 C13 C8 111.4(5) . .
N2 C13 C12 110.3(5) . .
C8 C13 C12 112.6(6) . .
N2 C13 H13 107.4 . .
C8 C13 H13 107.4 . .
C12 C13 H13 107.4 . .
N2 C14 C15 127.1(6) . .
N2 C14 H14 116.4 . .
C15 C14 H14 116.4 . .
C16 C15 C14 118.9(7) . .
C16 C15 C20 120.6(7) . .
C14 C15 C20 120.4(6) . .
C17 C16 C15 121.7(8) . .
C17 C16 H16 119.2 . .
C15 C16 H16 119.2 . .
C16 C17 C18 119.1(7) . .
C16 C17 H17 120.4 . .
C18 C17 H17 120.4 . .
C19 C18 C17 121.3(7) . .
C19 C18 H18 119.3 . .
C17 C18 H18 119.3 . .
C18 C19 C20 123.0(8) . .
C18 C19 H19 118.5 . .
C20 C19 H19 118.5 . .
O2 C20 C19 123.9(6) . .
O2 C20 C15 121.9(6) . .
C19 C20 C15 114.2(6) . .
O1 Nd1 O1 77.11(18) . 7_557
O1 Nd1 O2 74.54(13) . 4_455
O1 Nd1 O2 142.54(14) 7_557 4_455
O1 Nd1 O2 142.54(14) . 5_546
O1 Nd1 O2 74.54(13) 7_557 5_546
O2 Nd1 O2 140.59(19) 4_455 5_546
O1 Nd1 O5 117.24(13) . .
O1 Nd1 O5 85.69(13) 7_557 .
O2 Nd1 O5 85.98(15) 4_455 .
O2 Nd1 O5 84.55(15) 5_546 .
O1 Nd1 O5 85.69(13) . 7_557
O1 Nd1 O5 117.24(13) 7_557 7_557
O2 Nd1 O5 84.55(15) 4_455 7_557
O2 Nd1 O5 85.98(15) 5_546 7_557
O5 Nd1 O5 151.7(2) . 7_557
O1 Nd1 O3 72.55(14) . 7_557
O1 Nd1 O3 68.71(12) 7_557 7_557
O2 Nd1 O3 123.43(13) 4_455 7_557
O2 Nd1 O3 74.63(14) 5_546 7_557
O5 Nd1 O3 150.35(15) . 7_557
O5 Nd1 O3 48.57(13) 7_557 7_557
O1 Nd1 O3 68.71(12) . .
O1 Nd1 O3 72.55(14) 7_557 .
O2 Nd1 O3 74.63(14) 4_455 .
O2 Nd1 O3 123.43(13) 5_546 .
O5 Nd1 O3 48.57(13) . .
O5 Nd1 O3 150.35(15) 7_557 .
O3 Nd1 O3 129.8(2) 7_557 .
O1 Nd1 Cl1 141.44(9) . .
O1 Nd1 Cl1 141.44(9) 7_557 .
O2 Nd1 Cl1 70.30(9) 4_455 .
O2 Nd1 Cl1 70.30(9) 5_546 .
O5 Nd1 Cl1 75.84(10) . .
O5 Nd1 Cl1 75.84(10) 7_557 .
O3 Nd1 Cl1 115.08(10) 7_557 .
O3 Nd1 Cl1 115.08(10) . .
C7 N1 C8 125.9(5) . .
C14 N2 C13 123.9(5) . .
O4 N3 O3 121.6(10) . .
O4 N3 O5 120.0(9) . .
O3 N3 O5 117.2(4) . .
O4 N3 O4' 27.6(8) . .
O3 N3 O4' 115.9(9) . .
O5 N3 O4' 124.0(9) . .
C1 O1 Nd1 145.5(3) . .
C20 O2 Nd1 146.4(4) . 3_554
N3 O3 Nd1 96.6(3) . .
N3 O5 Nd1 97.7(3) . .
O4 O4' N3 66(3) . .
O4' O4 N3 87(3) . .

loop_
_geom_bond_atom_site_label_1
_geom_bond_atom_site_label_2
_geom_bond_distance
_geom_bond_site_symmetry_2
C1 O1 1.294(6) .
C1 C2 1.409(8) .
C1 C6 1.433(7) .
C2 C3 1.387(10) .
C2 H2 0.9300 .
C3 C4 1.373(11) .
C3 H3 0.9300 .
C4 C5 1.337(10) .
C4 H4 0.9300 .
C5 C6 1.422(8) .
C5 H5 0.9300 .
C6 C7 1.413(8) .
C7 N1 1.298(7) .
C7 H7 0.9300 .
C8 N1 1.494(8) .
C8 C13 1.476(9) .
C8 C9 1.524(9) .
C8 H8 0.9800 .
C9 C10 1.465(10) .
C9 H9A 0.9700 .
C9 H9B 0.9700 .
C10 C11 1.464(13) .
C10 H10A 0.9700 .
C10 H10B 0.9700 .
C11 C12 1.549(10) .
C11 H11A 0.9700 .
C11 H11B 0.9700 .
C12 C13 1.520(9) .
C12 H12A 0.9700 .
C12 H12B 0.9700 .
C13 N2 1.458(7) .
C13 H13 0.9800 .
C14 N2 1.301(8) .
C14 C15 1.425(10) .
C14 H14 0.9300 .
C15 C16 1.411(10) .
C15 C20 1.447(9) .
C16 C17 1.320(12) .
C16 H16 0.9300 .
C17 C18 1.381(12) .
C17 H17 0.9300 .
C18 C19 1.370(10) .
C18 H18 0.9300 .
C19 C20 1.390(9) .
C19 H19 0.9300 .
C20 O2 1.286(7) .
Cl1 Nd1 2.837(2) .
Nd1 O1 2.414(3) .
Nd1 O1 2.414(3) 7_557
Nd1 O2 2.476(4) 4_455
Nd1 O2 2.476(4) 5_546
Nd1 O5 2.574(4) .
Nd1 O5 2.574(4) 7_557
Nd1 O3 2.615(4) 7_557
Nd1 O3 2.615(4) .
N3 O4 1.224(16) .
N3 O3 1.234(6) .
N3 O5 1.266(6) .
N3 O4' 1.341(18) .
O2 Nd1 2.476(4) 3_554
O4' O4 0.623(16) .

loop_
_platon_squeeze_void_nr
_platon_squeeze_void_average_x
_platon_squeeze_void_average_y
_platon_squeeze_void_average_z
_platon_squeeze_void_volume
_platon_squeeze_void_count_electrons
1 0.509 0.633 0.087 1741.5 25.6
